data_7246938
loop_
_publ_author_name
'Xiao, Cheng-Yue'
'Deng, Xi-Ling'
'Wei, Zan-Bin'
'Yang, Shi-Yao'

_publ_section_title
;
 Research on single-crystal-to-single-crystal photoaddition and extension
 of Schmidt's rule in topological chemistry
;
_journal_issue 26
_journal_name_full CrystEngComm
_journal_page_first 3714
_journal_page_last 3717
_journal_paper_doi 10.1039/D3CE00443K
_journal_volume 25
_journal_year 2023
_chemical_formula_moiety 'C29 H20 N2 O7 Zn2, H7.7 O3.85'
_chemical_formula_sum 'C29 H27.7 N2 O10.85 Zn2'
_chemical_formula_weight 708.57
_space_group_crystal_system triclinic
_space_group_IT_number 2
_space_group_name_Hall '-P 1'
_space_group_name_H-M_alt 'P -1'
_atom_sites_solution_hydrogens mixed
_audit_creation_date 2023-04-09
_audit_creation_method
;
Olex2 1.5
(compiled 2023.03.06 svn.rbb2c1857 for OlexSys, GUI svn.r6748)
;
_audit_update_record
;
2023-04-24 deposited with the CCDC.	2023-06-05 downloaded from the CCDC.
;
_cell_angle_alpha 78.835(9)
_cell_angle_beta 84.141(9)
_cell_angle_gamma 69.710(11)
_cell_formula_units_Z 2
_cell_length_a 8.7170(10)
_cell_length_b 9.9589(12)
_cell_length_c 19.6815(14)
_cell_measurement_reflns_used 4330
_cell_measurement_temperature 233(2)
_cell_measurement_theta_max 1.00000
_cell_measurement_theta_min 0.40236
_cell_volume 1571.1(3)
_computing_molecular_graphics 'Olex2 1.5 (Dolomanov et al., 2009)'
_computing_publication_material 'Olex2 1.5 (Dolomanov et al., 2009)'
_computing_structure_refinement 'SHELXL 2018/3 (Sheldrick, 2015)'
_computing_structure_solution 'SHELXS-97 (Sheldrick, 1990)'
_diffrn_ambient_temperature 233.15
_diffrn_measured_fraction_theta_full 0.992
_diffrn_measured_fraction_theta_max 0.951
_diffrn_measurement_device_type 'SuperNova, Dual, Cu at home/near, Atlas'
_diffrn_radiation_type CuK\a
_diffrn_radiation_wavelength 1.54184
_diffrn_reflns_av_R_equivalents 0.0861
_diffrn_reflns_av_unetI/netI 0.0841
_diffrn_reflns_Laue_measured_fraction_full 0.992
_diffrn_reflns_Laue_measured_fraction_max 0.951
_diffrn_reflns_limit_h_max 10
_diffrn_reflns_limit_h_min -10
_diffrn_reflns_limit_k_max 12
_diffrn_reflns_limit_k_min -8
_diffrn_reflns_limit_l_max 23
_diffrn_reflns_limit_l_min -24
_diffrn_reflns_number 10747
_diffrn_reflns_point_group_measured_fraction_full 0.992
_diffrn_reflns_point_group_measured_fraction_max 0.951
_diffrn_reflns_theta_full 67.684
_diffrn_reflns_theta_max 75.026
_diffrn_reflns_theta_min 4.583
_exptl_absorpt_coefficient_mu 2.400
_exptl_absorpt_correction_T_max 0.7954
_exptl_absorpt_correction_T_min 0.5853
_exptl_absorpt_correction_type multi-scan
_exptl_absorpt_process_details
;
CrysAlisPro 1.171.41.123a (Rigaku Oxford Diffraction, 2022)
Empirical absorption correction using spherical harmonics,
implemented in SCALE3 ABSPACK scaling algorithm.
;
_exptl_crystal_colour yellow
_exptl_crystal_density_diffrn 1.498
_exptl_crystal_density_meas ?
_exptl_crystal_density_method 'not measured'
_exptl_crystal_description rod
_exptl_crystal_F_000 725
_exptl_crystal_size_max 0.25
_exptl_crystal_size_mid 0.15
_exptl_crystal_size_min 0.1
_refine_diff_density_max 1.325
_refine_diff_density_min -1.134
_refine_diff_density_rms 0.195
_refine_ls_extinction_method none
_refine_ls_goodness_of_fit_ref 1.175
_refine_ls_hydrogen_treatment mixed
_refine_ls_matrix_type full
_refine_ls_number_parameters 703
_refine_ls_number_reflns 6160
_refine_ls_number_restraints 552
_refine_ls_restrained_S_all 1.143
_refine_ls_R_factor_all 0.1166
_refine_ls_R_factor_gt 0.0890
_refine_ls_shift/su_max 0.001
_refine_ls_shift/su_mean 0.000
_refine_ls_structure_factor_coef Fsqd
_refine_ls_weighting_details 'w=1/[\s^2^(Fo^2^)+(0.2000P)^2^] where P=(Fo^2^+2Fc^2^)/3'
_refine_ls_weighting_scheme calc
_refine_ls_wR_factor_gt 0.2524
_refine_ls_wR_factor_ref 0.3068
_reflns_Friedel_coverage 0.000
_reflns_number_gt 4344
_reflns_number_total 6160
_reflns_threshold_expression 'I > 2\s(I)'
_cod_data_source_file d3ce00443k2.cif
_cod_data_source_block 363
_cod_depositor_comments
;
The following automatic conversions were performed:

data item '_exptl_crystal_density_meas' value 'not measured' was
changed to '?' -- the value is perceived as not measured.

Automatic conversion script
Id: cif_fix_values 8170 2020-07-09 18:12:32Z antanas 

 Adding full bibliography for 7246935--7246938.cif.
;
_cod_original_formula_sum 'C29 H27.70 N2 O10.85 Zn2'
_cod_database_code 7246938
_shelx_shelxl_version_number 2018/3
_shelx_space_group_comment
;
The symmetry employed for this shelxl refinement is uniquely defined
by the following loop, which should always be used as a source of
symmetry information in preference to the above space-group names.
They are only intended as comments.
;
_shelx_estimated_absorpt_t_max 0.795
_shelx_estimated_absorpt_t_min 0.585
_olex2_refinement_description
;
1. Fixed Uiso
 At 1.2 times of:
  All C(H) groups
 At 1.5 times of:
  All O(H) groups, All O(H,H) groups
2. Restrained distances
 O7-H7
 0.85 with sigma of 0.01
 O1W-H1WA = O1W-H1WB = O2W-H2WA = O2W-H2WB = O3W-H3WA = O3W-H3WB
 0.85 with sigma of 0.01
 H1WA-H1WB = H2WA-H2WB = H3WA-H3WB
 1.38 with sigma of 0.01
 O4W-H4WA = O4W-H4WB = O5W-H5WA = O5W-H5WB = O6W-H6W = O6W-H2WC
 0.85 with sigma of 0.01
 H4WA-H4WB = H5WA-H5WB = H6W-H2WC
 1.38 with sigma of 0.01
 O7W-H2W = O7W-H1W = O8W-H8WA = O8W-H8WB = O9W-H8WC = O9W-H8WD
 0.85 with sigma of 0.01
 H2W-H1W = H8WA-H8WB = H8WC-H8WD
 1.38 with sigma of 0.01
 O10W-H6WA = O10W-H10W = O11W-H11W = O11W-H5W = O12W-H4WC = O12W-H4WD
 0.85 with sigma of 0.01
 H6WA-H10W = H11W-H5W = H4WC-H4WD
 1.38 with sigma of 0.01
 O13W-H13W = O13W-H3W = O14W-H3WC = O14W-H14W = O15W-H15A = O15W-H15B
 0.85 with sigma of 0.01
 H13W-H3W = H3WC-H14W = H15A-H15B
 1.38 with sigma of 0.01
 O16W-H16A = O16W-H16B
 0.85 with sigma of 0.01
 H16A-H16B
 1.38 with sigma of 0.01
 C12'-C15' = C16'-C17' = C20'-C23' = C24'-C25'
 1.49 with sigma of 0.01
 C121-C151 = C161-C171 = C201-C231 = C241-C251
 1.49 with sigma of 0.01
 C18-C19
 1.38 with sigma of 0.01
 C15'-C16' = C151-C161 = C23'-C24' = C231-C241
 1.55 with sigma of 0.01
 C15'-C24'_$1 = C16'-C23'_$1
 1.57 with sigma of 0.01
 C151-C241_$1 = C161-C231_$1
 1.57 with sigma of 0.01
 C24'-C26' \\sim C24'-C28'
 with sigma of 0.01
3. Restrained planarity
 C171, C181, C191, C201, C211, C221
 with sigma of 0.01
 N1, C10, C11, C12, C13, C14, C15, C16, C17, C18, C19, C20, C21, C22, C23, C24,
  C25, C26, C27, C28, C29, N2
 with sigma of 0.02
4. Uiso/Uaniso restraints and constraints
N1 \\sim N1' \\sim N11: within 2A with sigma of 0.02 and sigma for terminal
atoms of 0.04 within 2A
C10 \\sim C10' \\sim C101: within 2A with sigma of 0.02 and sigma for terminal
atoms of 0.04 within 2A
C11 \\sim C11' \\sim C111: within 2A with sigma of 0.02 and sigma for terminal
atoms of 0.04 within 2A
C12 \\sim C12' \\sim C121: within 2A with sigma of 0.02 and sigma for terminal
atoms of 0.04 within 2A
C13 \\sim C13' \\sim C131: within 2A with sigma of 0.02 and sigma for terminal
atoms of 0.04 within 2A
C14 \\sim C14' \\sim C141: within 2A with sigma of 0.02 and sigma for terminal
atoms of 0.04 within 2A
C15 \\sim C15' \\sim C151 \\sim C16 \\sim C16' \\sim C161 \\sim C23 \\sim C23'
\\sim C231 \\sim C24 \\sim C24' \\sim C241: within 2A with sigma of 0.02 and
sigma for terminal atoms of 0.04 within 2A
C17 \\sim C17' \\sim C171: within 2A with sigma of 0.02 and sigma for terminal
atoms of 0.04 within 2A
C18 \\sim C18' \\sim C181: within 2A with sigma of 0.02 and sigma for terminal
atoms of 0.04 within 2A
C19 \\sim C19' \\sim C191: within 2A with sigma of 0.02 and sigma for terminal
atoms of 0.04 within 2A
C20 \\sim C20' \\sim C201: within 2A with sigma of 0.02 and sigma for terminal
atoms of 0.04 within 2A
C21 \\sim C21' \\sim C211: within 2A with sigma of 0.02 and sigma for terminal
atoms of 0.04 within 2A
C22 \\sim C22' \\sim C221: within 2A with sigma of 0.02 and sigma for terminal
atoms of 0.04 within 2A
C23 \\sim C23' \\sim C231: within 2A with sigma of 0.02 and sigma for terminal
atoms of 0.04 within 2A
C24 \\sim C24' \\sim C241: within 2A with sigma of 0.02 and sigma for terminal
atoms of 0.04 within 2A
C25 \\sim C25' \\sim C251: within 2A with sigma of 0.02 and sigma for terminal
atoms of 0.04 within 2A
C26 \\sim C26' \\sim C261: within 2A with sigma of 0.02 and sigma for terminal
atoms of 0.04 within 2A
C27 \\sim C27' \\sim C271: within 2A with sigma of 0.02 and sigma for terminal
atoms of 0.04 within 2A
C28 \\sim C28' \\sim C281: within 2A with sigma of 0.02 and sigma for terminal
atoms of 0.04 within 2A
C29 \\sim C29' \\sim C291: within 2A with sigma of 0.02 and sigma for terminal
atoms of 0.04 within 2A
N2 \\sim N2' \\sim N21: within 2A with sigma of 0.02 and sigma for terminal
atoms of 0.04 within 2A
5. Same fragment restrains
{N1, C10, C11, C12, C13, C14} sigma for 1-2: 0.02, 1-3: 0.04
as in
{N1', C10', C11', C12', C13', C14'}
{C17, C18, C19, C20, C21, C22} sigma for 1-2: 0.02, 1-3: 0.04
as in
{C171, C181, C191, C201, C211, C221}
{C25, C26, C27, C28, C29, N2} sigma for 1-2: 0.02, 1-3: 0.04
as in
{C251, C261, C271, C281, C291, N21}
{C17, C18, C19, C20, C21, C22} sigma for 1-2: 0.02, 1-3: 0.04
as in
{C17', C18', C19', C20', C21', C22'}
{C25, C26, C27, C28, C29, N2} sigma for 1-2: 0.02, 1-3: 0.04
as in
{C25', C26', C27', C28', C29', N2'}
{N1, C10, C11, C12, C13, C14} sigma for 1-2: 0.02, 1-3: 0.04
as in
{N11, C101, C111, C121, C131, C141}
6. Others
 1*[Sof(N1)+Sof(C10)+Sof(H10)+Sof(C11)+Sof(H11)+Sof(C12)+Sof(C13)+Sof(H13)+
 Sof(C14)+Sof(H14)+Sof(C15)+Sof(H15)+Sof(C16)+Sof(H16)+Sof(C17)+Sof(C18)+
 Sof(H18)+Sof(C19)+Sof(H19)+Sof(C20)+Sof(C21)+Sof(H21)+Sof(C22)+Sof(H22)+
 Sof(C23)+Sof(H23)+Sof(C24)+Sof(H24)+Sof(C25)+Sof(C26)+Sof(H26)+Sof(C27)+
 Sof(H27)+Sof(C28)+Sof(H28)+Sof(C29)+Sof(H29)+Sof(N2)]+1*[Sof(N1')+Sof(C10')+
 Sof(H10')+Sof(C11')+Sof(H11')+Sof(C12')+Sof(C13')+Sof(H13')+Sof(C14')+
 Sof(H14')+Sof(C15')+Sof(H15')+Sof(C16')+Sof(H16')+Sof(C17')+Sof(C18')+
 Sof(H18')+Sof(C19')+Sof(H19')+Sof(C20')+Sof(C21')+Sof(H21')+Sof(C22')+
 Sof(H22')+Sof(C23')+Sof(H23')+Sof(C24')+Sof(H24')+Sof(C25')+Sof(C26')+
 Sof(H26')+Sof(C27')+Sof(H27')+Sof(C28')+Sof(H28')+Sof(C29')+Sof(H29')+
 Sof(N2')]+1*[Sof(N11)+Sof(C101)+Sof(H101)+Sof(C111)+Sof(H111)+Sof(C121)+
 Sof(C131)+Sof(H131)+Sof(C141)+Sof(H141)+Sof(C151)+Sof(H151)+Sof(C161)+
 Sof(H161)+Sof(C171)+Sof(C181)+Sof(H181)+Sof(C191)+Sof(H191)+Sof(C201)+
 Sof(C211)+Sof(H211)+Sof(C221)+Sof(H221)+Sof(C231)+Sof(H231)+Sof(C241)+
 Sof(H241)+Sof(C251)+Sof(C261)+Sof(H261)+Sof(C271)+Sof(H271)+Sof(C281)+
 Sof(H281)+Sof(C291)+Sof(H291)+Sof(N21)]=1 with esd of 0.0001
 Sof(N1)=Sof(C10)=Sof(H10)=Sof(C11)=Sof(H11)=Sof(C12)=Sof(C13)=Sof(H13)=
 Sof(C14)=Sof(H14)=Sof(C15)=Sof(H15)=Sof(C16)=Sof(H16)=Sof(C17)=Sof(C18)=
 Sof(H18)=Sof(C19)=Sof(H19)=Sof(C20)=Sof(C21)=Sof(H21)=Sof(C22)=Sof(H22)=
 Sof(C23)=Sof(H23)=Sof(C24)=Sof(H24)=Sof(C25)=Sof(C26)=Sof(H26)=Sof(C27)=
 Sof(H27)=Sof(C28)=Sof(H28)=Sof(C29)=Sof(H29)=Sof(N2)=FVAR(1)
 Sof(N1')=Sof(C10')=Sof(H10')=Sof(C11')=Sof(H11')=Sof(C12')=Sof(C13')=
 Sof(H13')=Sof(C14')=Sof(H14')=Sof(C15')=Sof(H15')=Sof(C16')=Sof(H16')=
 Sof(C17')=Sof(C18')=Sof(H18')=Sof(C19')=Sof(H19')=Sof(C20')=Sof(C21')=
 Sof(H21')=Sof(C22')=Sof(H22')=Sof(C23')=Sof(H23')=Sof(C24')=Sof(H24')=
 Sof(C25')=Sof(C26')=Sof(H26')=Sof(C27')=Sof(H27')=Sof(C28')=Sof(H28')=
 Sof(C29')=Sof(H29')=Sof(N2')=FVAR(2)
 Sof(N11)=Sof(C101)=Sof(H101)=Sof(C111)=Sof(H111)=Sof(C121)=Sof(C131)=
 Sof(H131)=Sof(C141)=Sof(H141)=Sof(C151)=Sof(H151)=Sof(C161)=Sof(H161)=
 Sof(C171)=Sof(C181)=Sof(H181)=Sof(C191)=Sof(H191)=Sof(C201)=Sof(C211)=
 Sof(H211)=Sof(C221)=Sof(H221)=Sof(C231)=Sof(H231)=Sof(C241)=Sof(H241)=
 Sof(C251)=Sof(C261)=Sof(H261)=Sof(C271)=Sof(H271)=Sof(C281)=Sof(H281)=
 Sof(C291)=Sof(H291)=Sof(N21)=FVAR(3)
 Fixed Sof: O1W(0.3) H1WA(0.3) H1WB(0.3) O2W(0.3) H2WA(0.3) H2WB(0.3)
 O3W(0.25) H3WA(0.25) H3WB(0.25) O4W(0.2) H4WA(0.2) H4WB(0.2) O5W(0.25)
 H5WA(0.25) H5WB(0.25) O6W(0.25) H6W(0.25) H2WC(0.25) O7W(0.3) H2W(0.3)
 H1W(0.3) O8W(0.3) H8WA(0.3) H8WB(0.3) O9W(0.2) H8WC(0.2) H8WD(0.2) O10W(0.25)
 H6WA(0.25) H10W(0.25) O11W(0.2) H11W(0.2) H5W(0.2) O12W(0.2) H4WC(0.2)
 H4WD(0.2) O13W(0.25) H13W(0.25) H3W(0.25) O14W(0.2) H3WC(0.2) H14W(0.2)
 O15W(0.2) H15A(0.2) H15B(0.2) O16W(0.2) H16A(0.2) H16B(0.2)
7.a Ternary CH refined with riding coordinates:
 C15'(H15'), C16'(H16'), C23'(H23'), C24'(H24'), C151(H151), C161(H161),
 C231(H231), C241(H241)
7.b Aromatic/amide H refined with riding coordinates:
 C2(H2), C4(H4), C6(H6), C10(H10), C11(H11), C13(H13), C14(H14), C15(H15),
 C16(H16), C18(H18), C19(H19), C21(H21), C22(H22), C23(H23), C24(H24), C26(H26),
  C27(H27), C28(H28), C29(H29), C10'(H10'), C11'(H11'), C13'(H13'), C14'(H14'),
 C18'(H18'), C19'(H19'), C21'(H21'), C22'(H22'), C26'(H26'), C27'(H27'),
 C28'(H28'), C29'(H29'), C101(H101), C111(H111), C131(H131), C141(H141),
 C181(H181), C191(H191), C211(H211), C221(H221), C261(H261), C271(H271),
 C281(H281), C291(H291)
;
_olex2_submission_special_instructions 'No special instructions were received'

loop_
_space_group_symop_operation_xyz
'x, y, z'
'-x, -y, -z'

loop_
_atom_site_label
_atom_site_type_symbol
_atom_site_fract_x
_atom_site_fract_y
_atom_site_fract_z
_atom_site_U_iso_or_equiv
_atom_site_adp_type
_atom_site_occupancy
_atom_site_site_symmetry_order
_atom_site_calc_flag
_atom_site_refinement_flags_posn
_atom_site_refinement_flags_adp
_atom_site_refinement_flags_occupancy
_atom_site_disorder_assembly
_atom_site_disorder_group
Zn1 Zn 0.89041(7) 0.41088(6) 0.53250(3) 0.04046(17) Uani 1 1 d . . . . .
Zn2 Zn 0.81379(8) 0.58223(6) 0.36442(3) 0.04298(17) Uani 1 1 d . . . . .
O1 O 0.6662(4) 0.5440(4) 0.5020(2) 0.0510(10) Uani 1 1 d . . . . .
O2 O 0.6365(5) 0.7220(4) 0.4118(2) 0.0545(10) Uani 1 1 d . . . . .
O3 O 0.1979(5) 1.2079(4) 0.4389(2) 0.0567(10) Uani 1 1 d . . . . .
O4 O 0.0342(5) 1.2082(3) 0.5331(2) 0.0552(10) Uani 1 1 d . . . . .
O5 O 0.0824(8) 0.7764(5) 0.7049(3) 0.1007(18) Uani 1 1 d . . . . .
O6 O 0.2255(5) 0.5618(4) 0.6788(2) 0.0553(10) Uani 1 1 d . . . . .
O7 O 1.0141(4) 0.5190(3) 0.56870(19) 0.0422(8) Uani 1 1 d D . . . .
H7 H 0.958(5) 0.6007(15) 0.5801(15) 0.063 Uiso 1 1 d D U . . .
C1 C 0.4499(5) 0.7604(5) 0.5088(3) 0.0416(11) Uani 1 1 d . . . . .
C2 C 0.3858(6) 0.6931(5) 0.5679(3) 0.0425(11) Uani 1 1 d . . . . .
H2 H 0.436233 0.593402 0.584052 0.051 Uiso 1 1 calc R U . . .
C3 C 0.2505(6) 0.7706(5) 0.6024(3) 0.0440(11) Uani 1 1 d . . . . .
C4 C 0.1759(6) 0.9194(5) 0.5792(3) 0.0456(11) Uani 1 1 d . . . . .
H4 H 0.083952 0.973145 0.603596 0.055 Uiso 1 1 calc R U . . .
C5 C 0.2377(6) 0.9877(5) 0.5201(3) 0.0416(11) Uani 1 1 d . . . . .
C6 C 0.3750(5) 0.9075(5) 0.4841(3) 0.0426(11) Uani 1 1 d . . . . .
H6 H 0.416336 0.952579 0.443544 0.051 Uiso 1 1 calc R U . . .
C7 C 0.5973(6) 0.6692(5) 0.4720(3) 0.0426(11) Uani 1 1 d . . . . .
C8 C 0.1794(7) 0.6979(6) 0.6674(3) 0.0529(13) Uani 1 1 d . . . . .
C9 C 0.1525(6) 1.1471(5) 0.4945(3) 0.0444(11) Uani 1 1 d . . . . .
N1 N 0.7631(4) 0.3521(7) 0.6235(3) 0.054(2) Uani 0.55629(13) 1 d D U P A 1
C10 C 0.73735(9) 0.2246(7) 0.63493(7) 0.050(2) Uani 0.55629(13) 1 d D U P A 1
H10 H 0.776111 0.164127 0.601271 0.060 Uiso 0.55629(13) 1 calc R U P A 1
C11 C 0.65696(8) 0.1776(7) 0.69348(6) 0.056(2) Uani 0.55629(13) 1 d D U P A 1
H11 H 0.642298 0.086838 0.699544 0.067 Uiso 0.55629(13) 1 calc R U P A 1
C12 C 0.5974(10) 0.2664(10) 0.7438(5) 0.061(3) Uani 0.55629(13) 1 d D U P A 1
C13 C 0.6265(11) 0.3961(10) 0.7310(5) 0.066(3) Uani 0.55629(13) 1 d D U P A 1
H13 H 0.590391 0.459542 0.763417 0.079 Uiso 0.55629(13) 1 calc R U P A 1
C14 C 0.7068(10) 0.4329(10) 0.6718(5) 0.056(3) Uani 0.55629(13) 1 d D U P A 1
H14 H 0.723514 0.522998 0.664815 0.067 Uiso 0.55629(13) 1 calc R U P A 1
C15 C 0.5065(12) 0.2331(15) 0.8085(6) 0.074(3) Uani 0.55629(13) 1 d . U P A 1
H15 H 0.473393 0.300874 0.838982 0.089 Uiso 0.55629(13) 1 calc R U P A 1
C16 C 0.4694(12) 0.1132(15) 0.8258(6) 0.071(3) Uani 0.55629(13) 1 d . U P A 1
H16 H 0.497797 0.050886 0.792865 0.086 Uiso 0.55629(13) 1 calc R U P A 1
C17 C 0.3912(11) 0.0669(12) 0.8887(5) 0.088(4) Uani 0.55629(13) 1 d D U P A 1
C18 C 0.3745(11) -0.0697(12) 0.8926(5) 0.105(5) Uani 0.55629(13) 1 d D U P A 1
H18 H 0.414608 -0.123512 0.856400 0.126 Uiso 0.55629(13) 1 calc R U P A 1
C19 C 0.2978(11) -0.1222(13) 0.9506(5) 0.095(4) Uani 0.55629(13) 1 d D U P A 1
H19 H 0.286305 -0.213569 0.953625 0.114 Uiso 0.55629(13) 1 calc R U P A 1
C20 C 0.2400(11) -0.0503(11) 1.0021(5) 0.073(3) Uani 0.55629(13) 1 d D U P A 1
C21 C 0.2549(11) 0.0763(13) 0.9980(6) 0.085(4) Uani 0.55629(13) 1 d D U P A 1
H21 H 0.211736 0.127410 1.034968 0.101 Uiso 0.55629(13) 1 calc R U P A 1
C22 C 0.3321(12) 0.1412(14) 0.9415(5) 0.093(4) Uani 0.55629(13) 1 d D U P A 1
H22 H 0.342018 0.232562 0.940638 0.112 Uiso 0.55629(13) 1 calc R U P A 1
C23 C 0.1519(12) -0.0973(17) 1.0595(7) 0.079(3) Uani 0.55629(13) 1 d . U P A 1
H23 H 0.136751 -0.182918 1.053090 0.095 Uiso 0.55629(13) 1 calc R U P A 1
C24 C 0.0875(12) -0.0662(15) 1.1151(7) 0.072(3) Uani 0.55629(13) 1 d . U P A 1
H24 H 0.089810 0.022798 1.123554 0.086 Uiso 0.55629(13) 1 calc R U P A 1
C25 C 0.0086(10) -0.1402(9) 1.1703(4) 0.052(2) Uani 0.55629(13) 1 d D U P A 1
C26 C -0.0010(11) -0.2782(10) 1.1662(5) 0.062(3) Uani 0.55629(13) 1 d D U P A 1
H26 H 0.042952 -0.321593 1.127003 0.074 Uiso 0.55629(13) 1 calc R U P A 1
C27 C -0.0739(10) -0.3469(9) 1.2190(4) 0.050(2) Uani 0.55629(13) 1 d D U P A 1
H27 H -0.077346 -0.438285 1.214899 0.060 Uiso 0.55629(13) 1 calc R U P A 1
C28 C -0.0647(10) -0.0817(8) 1.2295(4) 0.050(2) Uani 0.55629(13) 1 d D U P A 1
H28 H -0.064600 0.009819 1.235190 0.060 Uiso 0.55629(13) 1 calc R U P A 1
C29 C -0.1359(9) -0.1596(8) 1.2785(4) 0.046(2) Uani 0.55629(13) 1 d D U P A 1
H29 H -0.186450 -0.117336 1.317352 0.055 Uiso 0.55629(13) 1 calc R U P A 1
N2 N -0.1404(8) -0.2940(7) 1.2760(4) 0.0413(19) Uani 0.55629(13) 1 d D U P A 1
N1' N 0.7825(16) 0.3206(12) 0.6211(6) 0.031(3) Uiso 0.25016(13) 1 d D U P A 2
C10' C 0.7810(17) 0.1820(12) 0.6288(7) 0.029(3) Uiso 0.25016(13) 1 d D U P A 2
H10' H 0.816330 0.129737 0.591887 0.035 Uiso 0.25016(13) 1 calc R U P A 2
C11' C 0.727(2) 0.1185(16) 0.6915(7) 0.051(4) Uiso 0.25016(13) 1 d D U P A 2
H11' H 0.727940 0.022381 0.696653 0.061 Uiso 0.25016(13) 1 calc R U P A 2
C12' C 0.671(3) 0.1934(13) 0.7471(5) 0.056(4) Uiso 0.25016(13) 1 d D U P A 2
C13' C 0.646(3) 0.3397(15) 0.7298(8) 0.056(5) Uiso 0.25016(13) 1 d D U P A 2
H13' H 0.585460 0.401795 0.760657 0.067 Uiso 0.25016(13) 1 calc R U P A 2
C14' C 0.706(2) 0.3960(17) 0.6693(7) 0.051(5) Uiso 0.25016(13) 1 d D U P A 2
H14' H 0.691017 0.495761 0.661301 0.061 Uiso 0.25016(13) 1 calc R U P A 2
C15' C 0.6859(12) 0.1082(16) 0.8192(4) 0.061(4) Uiso 0.25016(13) 1 d D U P A 2
H15' H 0.671395 0.014208 0.818391 0.073 Uiso 0.25016(13) 1 calc R U P A 2
C16' C 0.5768(10) 0.1778(15) 0.8790(5) 0.060(4) Uiso 0.25016(13) 1 d D U P A 2
H16' H 0.536321 0.284985 0.866092 0.071 Uiso 0.25016(13) 1 calc R U P A 2
C17' C 0.4449(14) 0.1263(15) 0.9173(8) 0.094(7) Uiso 0.25016(13) 1 d D U P A 2
C18' C 0.368(2) 0.0332(18) 0.8996(9) 0.101(7) Uiso 0.25016(13) 1 d D U P A 2
H18' H 0.368665 0.021633 0.853321 0.121 Uiso 0.25016(13) 1 calc R U P A 2
C19' C 0.294(3) -0.040(2) 0.9516(8) 0.088(6) Uiso 0.25016(13) 1 d D U P A 2
H19' H 0.270890 -0.118628 0.941326 0.106 Uiso 0.25016(13) 1 calc R U P A 2
C20' C 0.252(2) -0.0084(13) 1.0146(6) 0.062(5) Uiso 0.25016(13) 1 d D U P A 2
C21' C 0.277(2) 0.1133(16) 1.0209(10) 0.071(6) Uiso 0.25016(13) 1 d D U P A 2
H21' H 0.221493 0.160067 1.057866 0.085 Uiso 0.25016(13) 1 calc R U P A 2
C22' C 0.379(2) 0.1776(19) 0.9771(9) 0.079(6) Uiso 0.25016(13) 1 d D U P A 2
H22' H 0.401993 0.255641 0.988772 0.095 Uiso 0.25016(13) 1 calc R U P A 2
C23' C 0.2677(12) -0.1271(15) 1.0758(4) 0.070(4) Uiso 0.25016(13) 1 d D U P A 2
H23' H 0.249899 -0.211479 1.062658 0.084 Uiso 0.25016(13) 1 calc R U P A 2
C24' C 0.1571(10) -0.0791(11) 1.1395(4) 0.065(4) Uiso 0.25016(13) 1 d D U P A 2
H24' H 0.101521 0.027301 1.128771 0.079 Uiso 0.25016(13) 1 calc R U P A 2
C25' C 0.0432(14) -0.1431(12) 1.1844(7) 0.046(4) Uiso 0.25016(13) 1 d D U P A 2
C26' C 0.0452(16) -0.2840(10) 1.1794(8) 0.049(4) Uiso 0.25016(13) 1 d D U P A 2
H26' H 0.101291 -0.330478 1.142380 0.058 Uiso 0.25016(13) 1 calc R U P A 2
C27' C -0.037(2) -0.3494(16) 1.2299(7) 0.048(4) Uiso 0.25016(13) 1 d D U P A 2
H27' H -0.042258 -0.439421 1.224595 0.058 Uiso 0.25016(13) 1 calc R U P A 2
C28' C -0.0367(17) -0.0851(16) 1.2429(6) 0.055(5) Uiso 0.25016(13) 1 d D U P A 2
H28' H -0.044955 0.009559 1.247171 0.066 Uiso 0.25016(13) 1 calc R U P A 2
C29' C -0.1019(14) -0.1648(10) 1.2931(6) 0.014(2) Uiso 0.25016(13) 1 d D U P A 2
H29' H -0.143346 -0.128502 1.334395 0.016 Uiso 0.25016(13) 1 calc R U P A 2
N2' N -0.1100(17) -0.2954(11) 1.2863(6) 0.028(3) Uiso 0.25016(13) 1 d D U P A 2
N11 N 0.804(2) 0.3399(14) 0.6339(9) 0.045(4) Uiso 0.19355(13) 1 d D U P A 3
C101 C 0.7760(18) 0.2114(13) 0.6502(7) 0.023(3) Uiso 0.19355(13) 1 d D U P A 3
H101 H 0.817840 0.142862 0.620326 0.028 Uiso 0.19355(13) 1 calc R U P A 3
C111 C 0.687(3) 0.1786(17) 0.7098(8) 0.048(5) Uiso 0.19355(13) 1 d D U P A 3
H111 H 0.659429 0.093384 0.717904 0.058 Uiso 0.19355(13) 1 calc R U P A 3
C121 C 0.638(3) 0.2746(15) 0.7579(5) 0.054(6) Uiso 0.19355(13) 1 d D U P A 3
C131 C 0.630(3) 0.4140(16) 0.7290(10) 0.058(6) Uiso 0.19355(13) 1 d D U P A 3
H131 H 0.563647 0.492023 0.750624 0.070 Uiso 0.19355(13) 1 calc R U P A 3
C141 C 0.716(3) 0.4399(18) 0.6699(9) 0.053(6) Uiso 0.19355(13) 1 d D U P A 3
H141 H 0.711872 0.536081 0.653492 0.064 Uiso 0.19355(13) 1 calc R U P A 3
C151 C 0.6217(13) 0.2184(12) 0.8334(5) 0.061(5) Uiso 0.19355(13) 1 d D U P A 3
H151 H 0.536389 0.296890 0.853612 0.073 Uiso 0.19355(13) 1 calc R U P A 3
C161 C 0.5894(9) 0.0749(12) 0.8647(7) 0.064(5) Uiso 0.19355(13) 1 d D U P A 3
H161 H 0.598008 0.013084 0.829681 0.077 Uiso 0.19355(13) 1 calc R U P A 3
C171 C 0.4238(4) 0.1181(16) 0.9008(3) 0.101(8) Uiso 0.19355(13) 1 d D U P A 3
C181 C 0.4051(3) -0.0198(17) 0.91424(19) 0.109(8) Uiso 0.19355(13) 1 d D U P A 3
H181 H 0.454381 -0.086016 0.883743 0.131 Uiso 0.19355(13) 1 calc R U P A 3
C191 C 0.3156(4) -0.0582(19) 0.9715(2) 0.094(7) Uiso 0.19355(13) 1 d D U P A 3
H191 H 0.307735 -0.151550 0.977440 0.113 Uiso 0.19355(13) 1 calc R U P A 3
C201 C 0.2394(9) 0.0212(15) 1.0189(4) 0.059(6) Uiso 0.19355(13) 1 d D U P A 3
C211 C 0.2567(10) 0.1518(16) 1.0064(5) 0.061(6) Uiso 0.19355(13) 1 d D U P A 3
H211 H 0.205852 0.215095 1.038078 0.074 Uiso 0.19355(13) 1 calc R U P A 3
C221 C 0.3452(9) 0.2016(19) 0.9497(5) 0.080(7) Uiso 0.19355(13) 1 d D U P A 3
H221 H 0.350622 0.295570 0.945031 0.096 Uiso 0.19355(13) 1 calc R U P A 3
C231 C 0.2477(14) -0.0311(12) 1.0955(5) 0.072(5) Uiso 0.19355(13) 1 d D U P A 3
H231 H 0.163469 0.044516 1.117960 0.086 Uiso 0.19355(13) 1 calc R U P A 3
C241 C 0.2198(10) -0.1771(12) 1.1247(7) 0.063(5) Uiso 0.19355(13) 1 d D U P A 3
H241 H 0.243893 -0.236323 1.087399 0.075 Uiso 0.19355(13) 1 calc R U P A 3
C251 C 0.0833(14) -0.2047(14) 1.1705(7) 0.047(5) Uiso 0.19355(13) 1 d D U P A 3
C261 C 0.050(2) -0.3374(16) 1.1756(9) 0.053(5) Uiso 0.19355(13) 1 d D U P A 3
H261 H 0.092863 -0.398283 1.142371 0.063 Uiso 0.19355(13) 1 calc R U P A 3
C271 C -0.047(3) -0.3727(18) 1.2300(8) 0.053(6) Uiso 0.19355(13) 1 d D U P A 3
H271 H -0.074271 -0.456293 1.231077 0.064 Uiso 0.19355(13) 1 calc R U P A 3
C281 C -0.010(2) -0.1141(16) 1.2163(8) 0.037(4) Uiso 0.19355(13) 1 d D U P A 3
H281 H -0.025962 -0.014067 1.206279 0.045 Uiso 0.19355(13) 1 calc R U P A 3
C291 C -0.077(2) -0.1694(15) 1.2750(8) 0.040(5) Uiso 0.19355(13) 1 d D U P A 3
H291 H -0.106547 -0.117636 1.312189 0.048 Uiso 0.19355(13) 1 calc R U P A 3
N21 N -0.105(2) -0.2985(14) 1.2818(8) 0.034(4) Uiso 0.19355(13) 1 d D U P A 3
O1W O 0.4107(11) 1.1620(17) 0.3181(7) 0.091(5) Uiso 0.3 1 d D . P . .
H1WA H 0.3074(10) 1.190(4) 0.3149(17) 0.137 Uiso 0.3 1 d D U P . .
H1WB H 0.4504(15) 1.205(2) 0.2830(9) 0.137 Uiso 0.3 1 d D U P . .
O2W O 0.1715(15) 1.2658(14) 0.2116(7) 0.104(7) Uiso 0.3 1 d D . P J .
H2WA H 0.2535(16) 1.190(2) 0.2228(10) 0.157 Uiso 0.3 1 d D U P . .
H2WB H 0.1197(15) 1.250(3) 0.1813(7) 0.157 Uiso 0.3 1 d D U P . .
O3W O -0.0608(15) 1.528(2) -0.0107(7) 0.127(11) Uiso 0.25 1 d D . P . .
H3WA H 0.0145(18) 1.542(3) -0.0391(7) 0.191 Uiso 0.25 1 d D U P . .
H3WB H -0.017(3) 1.472(2) 0.0256(6) 0.191 Uiso 0.25 1 d D U P . .
O4W O -0.3458(18) 1.3641(11) 0.1651(7) 0.107(10) Uiso 0.2 1 d D . P . .
H4WA H -0.3040(17) 1.4021(11) 0.1901(9) 0.160 Uiso 0.2 1 d D U P . .
H4WB H -0.3603(19) 1.2888(10) 0.1895(13) 0.160 Uiso 0.2 1 d D U P . .
O5W O -0.4644(13) 1.444(3) 0.0621(7) 0.154(14) Uiso 0.25 1 d D . P . .
H5WA H -0.5214(14) 1.479(6) 0.0263(7) 0.230 Uiso 0.25 1 d D U P . .
H5WB H -0.3698(11) 1.450(3) 0.0521(14) 0.230 Uiso 0.25 1 d D U P . .
O6W O 0.0590(16) 1.3136(14) 0.1567(7) 0.096(7) Uiso 0.25 1 d D . P . .
H6W H -0.0139(19) 1.337(3) 0.1269(7) 0.145 Uiso 0.25 1 d D U P . .
H2WC H 0.060(4) 1.2344(14) 0.1824(8) 0.145 Uiso 0.25 1 d D U P . .
O7W O 0.2726(15) 1.1941(13) 0.3035(6) 0.089(5) Uiso 0.3 1 d D . P B 2
H2W H 0.1970(16) 1.267(2) 0.2836(8) 0.133 Uiso 0.3 1 d D U P C 2
H1W H 0.3144(16) 1.222(2) 0.3328(6) 0.133 Uiso 0.3 1 d D U P D 2
O8W O -0.3504(12) 1.572(2) -0.1127(6) 0.125(9) Uiso 0.3 1 d D . P E 2
H8WA H -0.3061(15) 1.563(4) -0.0748(6) 0.188 Uiso 0.3 1 d D U P F 2
H8WB H -0.4504(11) 1.580(4) -0.1039(12) 0.188 Uiso 0.3 1 d D U P G 2
O9W O -0.2274(17) 1.646(2) -0.1188(6) 0.156(19) Uiso 0.2 1 d D . P E 2
H8WC H -0.3022(18) 1.661(5) -0.1468(6) 0.235 Uiso 0.2 1 d D U P H 2
H8WD H -0.251(3) 1.600(3) -0.0803(5) 0.235 Uiso 0.2 1 d D U P I 2
O10W O -0.0607(13) 1.387(2) 0.0899(8) 0.131(11) Uiso 0.25 1 d D . P J 2
H6WA H -0.0001(14) 1.340(5) 0.1237(8) 0.197 Uiso 0.25 1 d D U P K 2
H10W H -0.1536(11) 1.376(3) 0.0983(15) 0.197 Uiso 0.25 1 d D U P L 2
O11W O -0.3407(17) 1.527(2) -0.0259(6) 0.107(10) Uiso 0.2 1 d D . P M 3
H11W H -0.404(2) 1.550(5) -0.0593(5) 0.161 Uiso 0.2 1 d D U P N 3
H5W H -0.382(3) 1.484(2) 0.0090(6) 0.161 Uiso 0.2 1 d D U P O 3
O12W O -0.310(3) 1.4005(14) 0.1363(5) 0.138(16) Uiso 0.2 1 d D . P P 3
H4WC H -0.321(3) 1.3209(13) 0.1569(8) 0.207 Uiso 0.2 1 d D U P Q 3
H4WD H -0.296(6) 1.398(3) 0.0932(5) 0.207 Uiso 0.2 1 d D U P R 3
O13W O -0.1272(13) 1.457(3) 0.0218(7) 0.157(15) Uiso 0.25 1 d D . P S 3
H13W H -0.2200(11) 1.453(3) 0.0382(15) 0.236 Uiso 0.25 1 d D U P T 3
H3W H -0.0616(13) 1.429(6) 0.0548(8) 0.236 Uiso 0.25 1 d D U P U 3
O14W O -0.1941(15) 1.5663(18) -0.0450(7) 0.101(9) Uiso 0.2 1 d D . P S 4
H3WC H -0.172(2) 1.502(2) -0.0085(6) 0.151 Uiso 0.2 1 d D U P V 4
H14W H -0.2839(13) 1.570(3) -0.0599(8) 0.151 Uiso 0.2 1 d D U P W 4
O15W O -0.2073(13) 1.407(3) 0.0865(8) 0.111(11) Uiso 0.2 1 d D . P X 4
H15A H -0.1190(11) 1.415(4) 0.0664(16) 0.167 Uiso 0.2 1 d D U P Y 4
H15B H -0.2844(12) 1.449(7) 0.0585(10) 0.167 Uiso 0.2 1 d D U P Z 4
O16W O 0.5509(17) 1.241(2) 0.2319(6) 0.093(8) Uiso 0.2 1 d D . P A 4
H16A H 0.623(3) 1.174(2) 0.2568(7) 0.139 Uiso 0.2 1 d D U P B 4
H16B H 0.596(3) 1.265(3) 0.1933(6) 0.139 Uiso 0.2 1 d D U P C 4

loop_
_atom_site_aniso_label
_atom_site_aniso_U_11
_atom_site_aniso_U_22
_atom_site_aniso_U_33
_atom_site_aniso_U_23
_atom_site_aniso_U_13
_atom_site_aniso_U_12
Zn1 0.0357(3) 0.0259(3) 0.0475(3) -0.0046(2) 0.0110(2) 0.0006(2)
Zn2 0.0434(3) 0.0296(3) 0.0468(3) -0.0056(2) 0.0084(3) -0.0042(2)
O1 0.0325(15) 0.0326(15) 0.073(2) -0.0011(15) 0.0039(15) 0.0016(12)
O2 0.0500(18) 0.0370(17) 0.058(2) -0.0066(15) 0.0135(16) 0.0036(14)
O3 0.057(2) 0.0290(15) 0.065(2) -0.0023(15) 0.0173(17) 0.0006(14)
O4 0.0563(19) 0.0215(14) 0.071(2) -0.0079(14) 0.0176(17) 0.0019(13)
O5 0.126(4) 0.054(2) 0.103(3) -0.018(2) 0.071(3) -0.024(2)
O6 0.072(2) 0.0320(15) 0.058(2) -0.0026(15) -0.0009(18) -0.0155(14)
O7 0.0392(15) 0.0232(13) 0.0526(17) -0.0074(12) 0.0079(13) 0.0018(11)
C1 0.0348(19) 0.0272(19) 0.057(3) -0.0100(18) 0.0036(18) -0.0027(15)
C2 0.039(2) 0.0233(18) 0.059(3) -0.0067(18) -0.0006(19) -0.0029(15)
C3 0.048(2) 0.0290(19) 0.055(3) -0.0098(18) 0.008(2) -0.0134(16)
C4 0.042(2) 0.0265(19) 0.064(3) -0.0188(18) 0.010(2) -0.0025(16)
C5 0.042(2) 0.0239(18) 0.054(2) -0.0080(17) 0.0002(19) -0.0050(15)
C6 0.0360(19) 0.030(2) 0.052(2) -0.0029(18) 0.0048(18) -0.0031(16)
C7 0.0335(19) 0.0282(19) 0.059(3) -0.0100(18) -0.0021(18) 0.0006(15)
C8 0.057(3) 0.037(2) 0.057(3) -0.004(2) 0.010(2) -0.0113(19)
C9 0.044(2) 0.0214(17) 0.061(3) -0.0122(17) 0.005(2) -0.0029(15)
N1 0.032(3) 0.034(3) 0.063(4) 0.015(3) 0.014(3) 0.013(3)
C10 0.038(4) 0.055(5) 0.050(4) -0.007(4) -0.006(4) -0.007(4)
C11 0.050(4) 0.063(5) 0.061(5) 0.000(4) 0.001(4) -0.031(3)
C12 0.054(5) 0.074(6) 0.045(4) 0.001(4) -0.003(4) -0.015(4)
C13 0.078(6) 0.051(5) 0.055(5) -0.008(4) 0.019(5) -0.010(5)
C14 0.053(5) 0.042(4) 0.065(5) -0.013(4) 0.019(4) -0.009(4)
C15 0.068(5) 0.074(5) 0.067(5) 0.000(5) 0.012(5) -0.017(4)
C16 0.073(5) 0.071(5) 0.060(5) -0.001(4) 0.007(4) -0.019(4)
C17 0.101(6) 0.113(7) 0.057(6) -0.010(6) 0.034(5) -0.058(5)
C18 0.128(9) 0.113(8) 0.075(7) 0.002(7) 0.015(7) -0.054(7)
C19 0.096(7) 0.106(8) 0.085(8) -0.004(7) 0.013(7) -0.046(6)
C20 0.078(6) 0.080(6) 0.069(6) -0.006(5) 0.007(5) -0.044(4)
C21 0.074(6) 0.097(8) 0.064(6) 0.003(6) 0.005(6) -0.017(6)
C22 0.089(7) 0.106(8) 0.071(7) 0.005(7) 0.019(6) -0.034(6)
C23 0.066(5) 0.081(6) 0.077(6) -0.008(5) 0.013(5) -0.015(5)
C24 0.067(5) 0.071(5) 0.073(5) 0.002(5) 0.001(5) -0.027(4)
C25 0.056(4) 0.057(5) 0.044(4) -0.003(4) -0.003(4) -0.025(3)
C26 0.070(6) 0.057(5) 0.051(5) -0.012(4) 0.007(5) -0.011(5)
C27 0.072(5) 0.045(4) 0.043(4) -0.016(3) 0.001(4) -0.027(3)
C28 0.065(5) 0.032(4) 0.049(4) 0.000(3) 0.002(4) -0.017(3)
C29 0.043(4) 0.052(4) 0.044(4) -0.009(3) -0.019(3) -0.012(3)
N2 0.038(3) 0.039(3) 0.047(4) -0.003(3) -0.003(3) -0.014(2)

loop_
_atom_type_symbol
_atom_type_description
_atom_type_scat_dispersion_real
_atom_type_scat_dispersion_imag
_atom_type_scat_source
C C 0.0181 0.0091 'International Tables Vol C Tables 4.2.6.8 and 6.1.1.4'
H H 0.0000 0.0000 'International Tables Vol C Tables 4.2.6.8 and 6.1.1.4'
N N 0.0311 0.0180 'International Tables Vol C Tables 4.2.6.8 and 6.1.1.4'
O O 0.0492 0.0322 'International Tables Vol C Tables 4.2.6.8 and 6.1.1.4'
Zn Zn -1.5491 0.6778 'International Tables Vol C Tables 4.2.6.8 and 6.1.1.4'

loop_
_geom_angle_atom_site_label_1
_geom_angle_atom_site_label_2
_geom_angle_atom_site_label_3
_geom_angle
_geom_angle_site_symmetry_1
_geom_angle_site_symmetry_3
_geom_angle_publ_flag
O1 Zn1 Zn1 102.45(11) . 2_766 ?
O1 Zn1 O7 111.47(15) . . ?
O1 Zn1 O7 87.92(14) . 2_766 ?
O1 Zn1 N1 84.02(15) . . ?
O1 Zn1 N1' 89.5(4) . . ?
O1 Zn1 N11 93.9(5) . . ?
O4 Zn1 Zn1 103.65(12) 1_645 2_766 ?
O4 Zn1 O1 139.61(19) 1_645 . ?
O4 Zn1 O7 108.79(16) 1_645 . ?
O4 Zn1 O7 91.93(14) 1_645 2_766 ?
O4 Zn1 N1 91.9(2) 1_645 . ?
O4 Zn1 N1' 83.6(3) 1_645 . ?
O4 Zn1 N11 87.3(4) 1_645 . ?
O7 Zn1 Zn1 44.65(10) . 2_766 ?
O7 Zn1 Zn1 41.08(10) 2_766 2_766 ?
O7 Zn1 O7 85.73(16) . 2_766 ?
O7 Zn1 N1 100.5(2) . . ?
O7 Zn1 N1' 104.6(4) . . ?
O7 Zn1 N11 92.8(5) . . ?
N1 Zn1 Zn1 144.7(2) . 2_766 ?
N1 Zn1 O7 171.20(14) . 2_766 ?
O2 Zn2 N2 103.4(2) . 1_664 ?
O2 Zn2 N2' 104.6(3) . 1_664 ?
O6 Zn2 O2 122.16(19) 2_666 . ?
O6 Zn2 O7 108.24(15) 2_666 2_766 ?
O6 Zn2 N2 96.8(2) 2_666 1_664 ?
O6 Zn2 N2' 103.8(4) 2_666 1_664 ?
O7 Zn2 O2 106.82(16) 2_766 . ?
O7 Zn2 N2 120.2(2) 2_766 1_664 ?
O7 Zn2 N2' 111.0(4) 2_766 1_664 ?
C7 O1 Zn1 140.2(4) . . ?
C7 O2 Zn2 114.1(3) . . ?
C9 O4 Zn1 133.9(3) . 1_465 ?
C8 O6 Zn2 134.1(4) . 2_666 ?
Zn1 O7 Zn1 94.27(16) . 2_766 ?
Zn1 O7 H7 100.4(19) 2_766 . ?
Zn1 O7 H7 117(3) . . ?
Zn2 O7 Zn1 121.05(15) 2_766 . ?
Zn2 O7 Zn1 112.64(16) 2_766 2_766 ?
Zn2 O7 H7 109(3) 2_766 . ?
C2 C1 C7 118.3(4) . . ?
C6 C1 C2 120.1(4) . . ?
C6 C1 C7 121.6(4) . . ?
C1 C2 H2 119.8 . . ?
C3 C2 C1 120.5(4) . . ?
C3 C2 H2 119.8 . . ?
C2 C3 C4 120.1(5) . . ?
C2 C3 C8 120.9(4) . . ?
C4 C3 C8 119.0(4) . . ?
C3 C4 H4 120.0 . . ?
C5 C4 C3 120.0(4) . . ?
C5 C4 H4 120.0 . . ?
C4 C5 C6 119.8(4) . . ?
C4 C5 C9 119.3(4) . . ?
C6 C5 C9 120.9(4) . . ?
C1 C6 C5 119.5(4) . . ?
C1 C6 H6 120.3 . . ?
C5 C6 H6 120.3 . . ?
O1 C7 O2 124.8(4) . . ?
O1 C7 C1 116.8(5) . . ?
O2 C7 C1 118.3(4) . . ?
O5 C8 O6 124.6(6) . . ?
O5 C8 C3 118.0(5) . . ?
O6 C8 C3 117.4(5) . . ?
O3 C9 O4 125.0(4) . . ?
O3 C9 C5 120.4(4) . . ?
O4 C9 C5 114.7(4) . . ?
C10 N1 Zn1 119.8(4) . . ?
C14 N1 Zn1 124.0(6) . . ?
C14 N1 C10 116.2(6) . . ?
N1 C10 H10 118.4 . . ?
N1 C10 C11 123.3(5) . . ?
C11 C10 H10 118.4 . . ?
C10 C11 H11 120.4 . . ?
C10 C11 C12 119.2(7) . . ?
C12 C11 H11 120.4 . . ?
C11 C12 C15 125.8(10) . . ?
C13 C12 C11 116.3(8) . . ?
C13 C12 C15 117.9(10) . . ?
C12 C13 H13 119.9 . . ?
C14 C13 C12 120.2(9) . . ?
C14 C13 H13 119.9 . . ?
N1 C14 C13 124.8(9) . . ?
N1 C14 H14 117.6 . . ?
C13 C14 H14 117.6 . . ?
C12 C15 H15 118.4 . . ?
C16 C15 C12 123.2(13) . . ?
C16 C15 H15 118.4 . . ?
C15 C16 H16 116.2 . . ?
C15 C16 C17 127.6(13) . . ?
C17 C16 H16 116.2 . . ?
C18 C17 C16 113.8(11) . . ?
C22 C17 C16 126.8(12) . . ?
C22 C17 C18 119.4(10) . . ?
C17 C18 H18 121.0 . . ?
C19 C18 C17 118.1(11) . . ?
C19 C18 H18 121.0 . . ?
C18 C19 H19 118.6 . . ?
C20 C19 C18 122.8(12) . . ?
C20 C19 H19 118.6 . . ?
C19 C20 C23 123.7(12) . . ?
C21 C20 C19 118.8(10) . . ?
C21 C20 C23 117.3(12) . . ?
C20 C21 H21 118.1 . . ?
C20 C21 C22 123.7(12) . . ?
C22 C21 H21 118.1 . . ?
C17 C22 C21 117.2(12) . . ?
C17 C22 H22 121.4 . . ?
C21 C22 H22 121.4 . . ?
C20 C23 H23 108.9 . . ?
C24 C23 C20 142.2(17) . . ?
C24 C23 H23 108.9 . . ?
C23 C24 H24 113.9 . . ?
C23 C24 C25 132.2(15) . . ?
C25 C24 H24 113.9 . . ?
C26 C25 C24 120.7(9) . . ?
C28 C25 C24 123.1(9) . . ?
C28 C25 C26 116.1(8) . . ?
C25 C26 H26 120.1 . . ?
C27 C26 C25 119.9(8) . . ?
C27 C26 H26 120.1 . . ?
C26 C27 H27 117.8 . . ?
N2 C27 C26 124.5(8) . . ?
N2 C27 H27 117.8 . . ?
C25 C28 H28 120.6 . . ?
C29 C28 C25 118.7(8) . . ?
C29 C28 H28 120.6 . . ?
C28 C29 H29 117.3 . . ?
C28 C29 N2 125.4(8) . . ?
N2 C29 H29 117.3 . . ?
C27 N2 Zn2 123.3(6) . 1_446 ?
C27 N2 C29 115.3(7) . . ?
C29 N2 Zn2 119.1(6) . 1_446 ?
C10' N1' Zn1 120.9(9) . . ?
C14' N1' Zn1 122.0(10) . . ?
C14' N1' C10' 117.0(12) . . ?
N1' C10' H10' 120.2 . . ?
N1' C10' C11' 119.7(12) . . ?
C11' C10' H10' 120.2 . . ?
C10' C11' H11' 119.1 . . ?
C10' C11' C12' 121.8(13) . . ?
C12' C11' H11' 119.1 . . ?
C11' C12' C15' 118.6(11) . . ?
C13' C12' C11' 113.7(11) . . ?
C13' C12' C15' 125.7(13) . . ?
C12' C13' H13' 119.3 . . ?
C14' C13' C12' 121.3(14) . . ?
C14' C13' H13' 119.3 . . ?
N1' C14' C13' 124.1(15) . . ?
N1' C14' H14' 117.9 . . ?
C13' C14' H14' 117.9 . . ?
C12' C15' H15' 108.9 . . ?
C12' C15' C16' 119.6(11) . . ?
C16' C15' H15' 108.9 . . ?
C24' C15' H15' 108.9 2_657 . ?
C15' C16' H16' 110.2 . . ?
C17' C16' C15' 123.8(12) . . ?
C17' C16' H16' 110.2 . . ?
C23' C16' H16' 110.2 2_657 . ?
C18' C17' C16' 129.6(14) . . ?
C22' C17' C16' 118.0(13) . . ?
C22' C17' C18' 112.4(12) . . ?
C17' C18' H18' 120.7 . . ?
C19' C18' C17' 118.7(16) . . ?
C19' C18' H18' 120.7 . . ?
C18' C19' H19' 117.0 . . ?
C20' C19' C18' 126.0(18) . . ?
C20' C19' H19' 117.0 . . ?
C19' C20' C21' 111.4(14) . . ?
C19' C20' C23' 120.5(12) . . ?
C21' C20' C23' 120.2(14) . . ?
C20' C21' H21' 117.2 . . ?
C20' C21' C22' 125.5(16) . . ?
C22' C21' H21' 117.2 . . ?
C17' C22' C21' 119.7(16) . . ?
C17' C22' H22' 120.1 . . ?
C21' C22' H22' 120.1 . . ?
C16' C23' H23' 110.8 2_657 . ?
C20' C23' H23' 110.8 . . ?
C20' C23' C24' 114.4(10) . . ?
C24' C23' H23' 110.8 . . ?
C15' C24' H24' 107.9 2_657 . ?
C23' C24' H24' 107.9 . . ?
C25' C24' C23' 131.4(10) . . ?
C25' C24' H24' 107.9 . . ?
C26' C25' C24' 119.8(9) . . ?
C28' C25' C24' 121.0(10) . . ?
C28' C25' C26' 117.3(11) . . ?
C25' C26' H26' 121.2 . . ?
C27' C26' C25' 117.7(12) . . ?
C27' C26' H26' 121.2 . . ?
C26' C27' H27' 117.5 . . ?
N2' C27' C26' 124.9(14) . . ?
N2' C27' H27' 117.5 . . ?
C25' C28' H28' 119.9 . . ?
C29' C28' C25' 120.2(12) . . ?
C29' C28' H28' 119.9 . . ?
C28' C29' H29' 118.8 . . ?
C28' C29' N2' 122.5(11) . . ?
N2' C29' H29' 118.8 . . ?
C27' N2' C29' 117.0(12) . . ?
C101 N11 Zn1 121.4(12) . . ?
C141 N11 Zn1 117.6(10) . . ?
C141 N11 C101 115.1(14) . . ?
N11 C101 H101 119.1 . . ?
N11 C101 C111 121.7(14) . . ?
C111 C101 H101 119.1 . . ?
C101 C111 H111 120.4 . . ?
C101 C111 C121 119.1(15) . . ?
C121 C111 H111 120.4 . . ?
C111 C121 C151 120.3(12) . . ?
C131 C121 C111 113.1(11) . . ?
C131 C121 C151 126.1(13) . . ?
C121 C131 H131 119.7 . . ?
C141 C131 C121 120.6(15) . . ?
C141 C131 H131 119.7 . . ?
N11 C141 C131 124.4(16) . . ?
N11 C141 H141 117.8 . . ?
C131 C141 H141 117.8 . . ?
C121 C151 H151 106.9 . . ?
C121 C151 C161 125.7(12) . . ?
C161 C151 H151 106.9 . . ?
C241 C151 H151 106.9 2_657 . ?
C151 C161 H161 112.9 . . ?
C171 C161 C151 106.1(9) . . ?
C171 C161 H161 112.9 . . ?
C231 C161 H161 112.9 2_657 . ?
C181 C171 C161 97.5(8) . . ?
C221 C171 C161 137.7(11) . . ?
C221 C171 C181 112.8(9) . . ?
C171 C181 H181 119.7 . . ?
C191 C181 C171 120.5(11) . . ?
C191 C181 H181 119.7 . . ?
C181 C191 H191 116.4 . . ?
C201 C191 C181 127.3(16) . . ?
C201 C191 H191 116.4 . . ?
C191 C201 C211 112.4(11) . . ?
C191 C201 C231 125.0(10) . . ?
C211 C201 C231 107.6(10) . . ?
C201 C211 H211 117.6 . . ?
C201 C211 C221 124.8(12) . . ?
C221 C211 H211 117.6 . . ?
C171 C221 C211 122.2(15) . . ?
C171 C221 H221 118.9 . . ?
C211 C221 H221 118.9 . . ?
C161 C231 H231 107.2 2_657 . ?
C201 C231 H231 107.2 . . ?
C201 C231 C241 118.2(11) . . ?
C241 C231 H231 107.2 . . ?
C151 C241 H241 109.1 2_657 . ?
C231 C241 H241 109.1 . . ?
C251 C241 C231 129.0(10) . . ?
C251 C241 H241 109.1 . . ?
C261 C251 C241 121.1(12) . . ?
C281 C251 C241 124.1(13) . . ?
C281 C251 C261 114.5(11) . . ?
C251 C261 H261 120.9 . . ?
C271 C261 C251 118.1(14) . . ?
C271 C261 H261 120.9 . . ?
C261 C271 H271 117.4 . . ?
N21 C271 C261 125.3(16) . . ?
N21 C271 H271 117.4 . . ?
C251 C281 H281 119.9 . . ?
C291 C281 C251 120.3(13) . . ?
C291 C281 H281 119.9 . . ?
C281 C291 H291 119.1 . . ?
C281 C291 N21 121.8(14) . . ?
N21 C291 H291 119.1 . . ?
C271 N21 C291 115.9(14) . . ?
H1WA O1W H1WB 108.5(16) . . ?
H1WA O1W H1W 36(3) . . ?
H1WB O1W H1W 111(2) . . ?
O7W O1W H1WA 11(3) . . ?
O7W O1W H1WB 102.2(15) . . ?
O7W O1W H1W 45.6(8) . . ?
H2WA O2W H2WB 108.6(16) . . ?
H2WA O2W H2WC 110.8(19) . . ?
H2WA O2W H2W 75.6(17) . . ?
H2WB O2W H2WC 18.9(14) . . ?
H2WB O2W H2W 151(2) . . ?
O6W O2W H2WA 133.9(18) . . ?
O6W O2W H2WB 27.5(17) . . ?
O6W O2W H2WC 35.6(6) . . ?
O6W O2W H2W 147.0(12) . . ?
H2WC O2W H2W 132.1(16) . . ?
O3W O3W H3WA 68.2(15) 2_585 . ?
O3W O3W H3WB 50.9(16) 2_585 2_585 ?
O3W O3W H3WB 40.4(17) 2_585 . ?
O3W O3W O13W 98(2) 2_585 . ?
O3W O3W O13W 41.6(15) 2_585 2_585 ?
O3W O3W H3W 66.4(13) 2_585 . ?
O3W O3W O14W 165(3) 2_585 . ?
O3W O3W H3WC 135(3) 2_585 . ?
H3WA O3W H3WB 108.6(16) . . ?
H3WA O3W H3WB 17.4(16) . 2_585 ?
H3WA O3W H3W 133.8(17) . . ?
H3WA O3W H3WC 141(3) . . ?
H3WB O3W H3WB 91.3(19) . 2_585 ?
H3WB O3W H3W 27(2) . . ?
H3WB O3W H3WC 100(2) . . ?
O13W O3W H3WA 32.9(14) 2_585 . ?
O13W O3W H3WA 153(3) . . ?
O13W O3W H3WB 61(2) . . ?
O13W O3W H3WB 80.2(19) 2_585 . ?
O13W O3W O13W 140.0(11) . 2_585 ?
O13W O3W H3W 35.4(11) . . ?
O13W O3W H3W 106.7(11) 2_585 . ?
O14W O3W H3WA 107.8(17) . . ?
O14W O3W H3WB 140(3) . . ?
O14W O3W O13W 139.1(12) . 2_585 ?
O14W O3W H3WC 40.4(8) . . ?
H4WA O4W H4WB 108.6(16) . . ?
H4WA O4W H4WC 127(4) . . ?
H4WA O4W H4WD 110(2) . . ?
H4WB O4W H4WC 63(3) . . ?
H4WB O4W H4WD 133(2) . . ?
O12W O4W H4WA 86(2) . . ?
O12W O4W H4WB 153(3) . . ?
O12W O4W H4WC 90(3) . . ?
O12W O4W H4WD 24.2(17) . . ?
H4WC O4W H4WD 72(2) . . ?
H5WA O5W H5WB 108.4(17) . . ?
H5WA O5W H5W 67.7(19) . . ?
H5WB O5W H5W 41(2) . . ?
O11W O5W H5WA 35(2) 2_485 . ?
O11W O5W H5WB 143(2) 2_485 . ?
O11W O5W H5W 102.7(14) 2_485 . ?
O2W O6W H2WB 30.1(15) . . ?
O2W O6W H6W 174(2) . . ?
O2W O6W H2WC 66(2) . . ?
O2W O6W O9W 76.5(10) . 2_585 ?
O2W O6W O10W 172.1(14) . . ?
O2W O6W H6WA 176(2) . . ?
H2WB O6W H6W 146(3) . . ?
H2WB O6W H2WC 43(3) . . ?
H2WB O6W H6WA 149(4) . . ?
H6W O6W H2WC 108.6(17) . . ?
H6W O6W H6WA 9(2) . . ?
H2WC O6W H6WA 116(4) . . ?
O9W O6W H2WB 86.8(18) 2_585 . ?
O9W O6W H6W 109.7(18) 2_585 . ?
O9W O6W H2WC 126(2) 2_585 . ?
O9W O6W H6WA 100(2) 2_585 . ?
O10W O6W H2WB 156(2) . . ?
O10W O6W H6W 13.9(18) . . ?
O10W O6W H2WC 122(2) . . ?
O10W O6W H6WA 7(4) . . ?
O1W O7W H1WA 24(5) . . ?
O1W O7W H2W 140(2) . . ?
O1W O7W H1W 49.5(15) . . ?
H1WA O7W H2W 133(6) . . ?
H1WA O7W H1W 27(6) . . ?
H2W O7W H1W 108.6(16) . . ?
H8WA O8W H8WB 108.5(15) . . ?
H8WA O8W H8WC 100(3) . . ?
H8WA O8W H8WD 31(2) . . ?
H8WB O8W H8WC 126(3) . . ?
H8WB O8W H8WD 132(2) . . ?
O9W O8W H8WA 66(2) . . ?
O9W O8W H8WB 146(3) . . ?
O9W O8W H8WC 35.1(8) . . ?
O9W O8W H8WD 35.1(8) . . ?
H8WC O8W H8WD 69.0(15) . . ?
O6W O9W H8WA 154.5(14) 2_585 . ?
O6W O9W H8WC 114.1(18) 2_585 . ?
O6W O9W H8WD 136(2) 2_585 . ?
O8W O9W H8WA 34.4(7) . . ?
O8W O9W H8WC 53(2) . . ?
O8W O9W H8WD 58.1(18) . . ?
H8WA O9W H8WC 86(2) . . ?
H8WA O9W H8WD 23.7(18) . . ?
H8WC O9W H8WD 108.4(17) . . ?
H3WB O10W H6W 137(2) . . ?
H3WB O10W H6WA 128(2) . . ?
H3WB O10W H10W 124(2) . . ?
O6W O10W H3WB 124.1(14) . . ?
O6W O10W H6W 13.8(17) . . ?
O6W O10W H6WA 7(4) . . ?
O6W O10W H10W 112(2) . . ?
H6W O10W H6WA 9(2) . . ?
H6W O10W H10W 99(2) . . ?
H6WA O10W H10W 108.5(17) . . ?
O5W O11W H11W 27.2(14) 2_485 . ?
O5W O11W H5W 82.2(16) 2_485 . ?
H11W O11W H5W 108.6(17) . . ?
O4W O12W H4WA 52.4(13) . . ?
O4W O12W H4WC 32.9(16) . . ?
O4W O12W H4WD 136(3) . . ?
H4WA O12W H4WC 75.6(17) . . ?
H4WA O12W H4WD 169(4) . . ?
H4WC O12W H4WD 108.6(16) . . ?
O3W O13W O3W 40.0(11) . 2_585 ?
O3W O13W H3WB 45.9(11) . . ?
O3W O13W H3WB 12.4(11) 2_585 . ?
O3W O13W H13W 145(3) . . ?
O3W O13W H13W 165(3) 2_585 . ?
O3W O13W H3W 94(3) . . ?
O3W O13W H3W 58(2) 2_585 . ?
H3WB O13W H13W 152(3) . . ?
H3WB O13W H3W 49(2) . . ?
H13W O13W H3W 108.5(16) . . ?
O3W O14W H3WC 55.6(19) . . ?
O3W O14W H14W 164(2) . . ?
H3WC O14W H14W 108.6(16) . . ?
H15A O15W H15B 108.5(17) . . ?
H1WB O16W H16A 81.7(19) . . ?
H1WB O16W H16B 166(3) . . ?
H16A O16W H16B 108.6(16) . . ?

loop_
_geom_bond_atom_site_label_1
_geom_bond_atom_site_label_2
_geom_bond_distance
_geom_bond_site_symmetry_2
_geom_bond_publ_flag
Zn1 Zn1 3.0679(13) 2_766 ?
Zn1 O1 2.018(3) . ?
Zn1 O4 1.971(3) 1_645 ?
Zn1 O7 2.022(4) . ?
Zn1 O7 2.162(3) 2_766 ?
Zn1 N1 2.102(5) . ?
Zn1 N1' 2.092(12) . ?
Zn1 N11 2.136(16) . ?
Zn2 O2 1.978(4) . ?
Zn2 O6 1.942(4) 2_666 ?
Zn2 O7 1.960(4) 2_766 ?
Zn2 N2 2.018(7) 1_664 ?
Zn2 N2' 1.979(11) 1_664 ?
O1 C7 1.238(6) . ?
O2 C7 1.265(7) . ?
O3 C9 1.241(7) . ?
O4 C9 1.263(6) . ?
O5 C8 1.229(8) . ?
O6 C8 1.254(7) . ?
O7 H7 0.851(10) . ?
C1 C2 1.392(7) . ?
C1 C6 1.391(6) . ?
C1 C7 1.502(6) . ?
C2 H2 0.9400 . ?
C2 C3 1.363(7) . ?
C3 C4 1.399(6) . ?
C3 C8 1.528(7) . ?
C4 H4 0.9400 . ?
C4 C5 1.387(7) . ?
C5 C6 1.398(6) . ?
C5 C9 1.508(6) . ?
C6 H6 0.9400 . ?
N1 C10 1.338(9) . ?
N1 C14 1.312(10) . ?
C10 H10 0.9400 . ?
C10 C11 1.375(3) . ?
C11 H11 0.9400 . ?
C11 C12 1.395(11) . ?
C12 C13 1.372(13) . ?
C12 C15 1.475(15) . ?
C13 H13 0.9400 . ?
C13 C14 1.351(11) . ?
C14 H14 0.9400 . ?
C15 H15 0.9400 . ?
C15 C16 1.32(2) . ?
C16 H16 0.9400 . ?
C16 C17 1.426(15) . ?
C17 C18 1.404(16) . ?
C17 C22 1.349(15) . ?
C18 H18 0.9400 . ?
C18 C19 1.371(8) . ?
C19 H19 0.9400 . ?
C19 C20 1.311(14) . ?
C20 C21 1.299(15) . ?
C20 C23 1.397(17) . ?
C21 H21 0.9400 . ?
C21 C22 1.406(14) . ?
C22 H22 0.9400 . ?
C23 H23 0.9400 . ?
C23 C24 1.22(2) . ?
C24 H24 0.9400 . ?
C24 C25 1.444(15) . ?
C25 C26 1.423(12) . ?
C25 C28 1.399(11) . ?
C26 H26 0.9400 . ?
C26 C27 1.358(11) . ?
C27 H27 0.9400 . ?
C27 N2 1.325(10) . ?
C28 H28 0.9400 . ?
C28 C29 1.356(11) . ?
C29 H29 0.9400 . ?
C29 N2 1.363(10) . ?
N1' C10' 1.363(14) . ?
N1' C14' 1.308(15) . ?
C10' H10' 0.9400 . ?
C10' C11' 1.390(14) . ?
C11' H11' 0.9400 . ?
C11' C12' 1.395(15) . ?
C12' C13' 1.373(16) . ?
C12' C15' 1.498(9) . ?
C13' H13' 0.9400 . ?
C13' C14' 1.349(16) . ?
C14' H14' 0.9400 . ?
C15' H15' 0.9900 . ?
C15' C16' 1.551(9) . ?
C15' C24' 1.575(9) 2_657 ?
C16' H16' 0.9900 . ?
C16' C17' 1.496(9) . ?
C16' C23' 1.574(9) 2_657 ?
C17' C18' 1.423(19) . ?
C17' C22' 1.365(17) . ?
C18' H18' 0.9400 . ?
C18' C19' 1.376(16) . ?
C19' H19' 0.9400 . ?
C19' C20' 1.320(16) . ?
C20' C21' 1.333(18) . ?
C20' C23' 1.497(9) . ?
C21' H21' 0.9400 . ?
C21' C22' 1.403(17) . ?
C22' H22' 0.9400 . ?
C23' H23' 0.9900 . ?
C23' C24' 1.547(9) . ?
C24' H24' 0.9900 . ?
C24' C25' 1.489(9) . ?
C25' C26' 1.419(14) . ?
C25' C28' 1.399(14) . ?
C26' H26' 0.9400 . ?
C26' C27' 1.360(15) . ?
C27' H27' 0.9400 . ?
C27' N2' 1.333(14) . ?
C28' H28' 0.9400 . ?
C28' C29' 1.352(13) . ?
C29' H29' 0.9400 . ?
C29' N2' 1.360(13) . ?
N11 C101 1.359(15) . ?
N11 C141 1.311(16) . ?
C101 H101 0.9400 . ?
C101 C111 1.389(15) . ?
C111 H111 0.9400 . ?
C111 C121 1.406(16) . ?
C121 C131 1.374(16) . ?
C121 C151 1.493(9) . ?
C131 H131 0.9400 . ?
C131 C141 1.349(16) . ?
C141 H141 0.9400 . ?
C151 H151 0.9900 . ?
C151 C161 1.550(9) . ?
C151 C241 1.571(9) 2_657 ?
C161 H161 0.9900 . ?
C161 C171 1.501(8) . ?
C161 C231 1.577(9) 2_657 ?
C171 C181 1.410(18) . ?
C171 C221 1.365(15) . ?
C181 H181 0.9400 . ?
C181 C191 1.373(9) . ?
C191 H191 0.9400 . ?
C191 C201 1.316(14) . ?
C201 C211 1.334(17) . ?
C201 C231 1.498(9) . ?
C211 H211 0.9400 . ?
C211 C221 1.401(14) . ?
C221 H221 0.9400 . ?
C231 H231 0.9900 . ?
C231 C241 1.548(9) . ?
C241 H241 0.9900 . ?
C241 C251 1.489(9) . ?
C251 C261 1.433(16) . ?
C251 C281 1.395(16) . ?
C261 H261 0.9400 . ?
C261 C271 1.359(16) . ?
C271 H271 0.9400 . ?
C271 N21 1.330(15) . ?
C281 H281 0.9400 . ?
C281 C291 1.351(16) . ?
C291 H291 0.9400 . ?
C291 N21 1.365(15) . ?
O1W H1WA 0.850(9) . ?
O1W H1WB 0.850(10) . ?
O1W O7W 1.184(15) . ?
O1W H1W 0.905(19) . ?
O2W H2WA 0.850(9) . ?
O2W H2WB 0.850(10) . ?
O2W O6W 1.432(17) . ?
O3W H3WA 0.850(10) . ?
O3W H3WB 0.850(10) . ?
O3W O13W 1.13(3) . ?
O3W O13W 1.69(2) 2_585 ?
O3W O14W 1.305(18) . ?
O3W H3WC 1.08(3) . ?
O4W H4WA 0.849(10) . ?
O4W H4WB 0.850(10) . ?
O4W O12W 0.71(2) . ?
O4W H4WC 0.46(2) . ?
O4W H4WD 1.45(2) . ?
O5W H5WA 0.851(10) . ?
O5W H5WB 0.851(10) . ?
O5W O11W 1.818(18) 2_485 ?
O5W H5W 1.29(2) . ?
O6W H2WB 0.783(19) . ?
O6W H6W 0.850(10) . ?
O6W H2WC 0.850(10) . ?
O6W O9W 1.72(2) 2_585 ?
O6W O10W 1.653(18) . ?
O6W H6WA 0.814(18) . ?
O7W H1WA 0.38(3) . ?
O7W H2W 0.850(9) . ?
O7W H1W 0.850(10) . ?
O8W H8WA 0.850(9) . ?
O8W H8WB 0.850(9) . ?
O8W O9W 1.48(3) . ?
O8W H8WC 1.17(4) . ?
O8W H8WD 1.26(3) . ?
O9W H8WA 1.38(3) . ?
O9W H8WC 0.851(10) . ?
O9W H8WD 0.850(10) . ?
O10W H3WB 1.47(2) . ?
O10W H6W 0.853(18) . ?
O10W H6WA 0.850(10) . ?
O10W H10W 0.850(10) . ?
O11W H11W 0.850(10) . ?
O11W H5W 0.850(10) . ?
O12W H4WA 1.07(2) . ?
O12W H4WC 0.850(10) . ?
O12W H4WD 0.850(9) . ?
O13W H3WB 1.04(3) . ?
O13W H13W 0.850(10) . ?
O13W H3W 0.850(10) . ?
O14W H3WC 0.850(10) . ?
O14W H14W 0.850(10) . ?
O15W H15A 0.850(10) . ?
O15W H15B 0.850(10) . ?
O16W H1WB 1.344(18) . ?
O16W H16A 0.850(10) . ?
O16W H16B 0.850(10) . ?

loop_
_geom_hbond_atom_site_label_D
_geom_hbond_atom_site_label_H
_geom_hbond_atom_site_label_A
_geom_hbond_distance_DH
_geom_hbond_distance_HA
_geom_hbond_distance_DA
_geom_hbond_angle_DHA
_geom_hbond_site_symmetry_A
_geom_hbond_publ_flag
O7 H7 O3 0.851(10) 1.912(19) 2.693(4) 152(3) 2_676 yes
O1W H1WA O2W 0.850(9) 2.32(3) 2.893(17) 125(3) . yes
O7W H1WA O3 0.38(3) 2.54(3) 2.696(13) 110(4) . yes
O2W H2WA O1W 0.850(9) 2.35(2) 2.893(17) 122(2) . yes
O3W H3WB O6W 0.850(10) 2.761(16) 3.596(17) 168(2) . yes
O4W H4WA O6W 0.849(10) 3.01(2) 3.38(2) 108.2(16) . yes
O6W H6WA O3W 0.814(18) 2.91(3) 3.596(17) 144(4) . yes
O11W H5W O12W 0.850(10) 2.551(18) 3.199(15) 134(2) . yes
O13W H13W O11W 0.850(10) 1.62(3) 2.008(17) 105(2) . yes

loop_
_geom_torsion_atom_site_label_1
_geom_torsion_atom_site_label_2
_geom_torsion_atom_site_label_3
_geom_torsion_atom_site_label_4
_geom_torsion
_geom_torsion_site_symmetry_1
_geom_torsion_site_symmetry_2
_geom_torsion_site_symmetry_3
_geom_torsion_site_symmetry_4
_geom_torsion_publ_flag
Zn1 O1 C7 O2 57.2(9) . . . . ?
Zn1 O1 C7 C1 -126.9(5) . . . . ?
Zn1 O4 C9 O3 -7.2(10) 1_465 . . . ?
Zn1 O4 C9 C5 174.1(4) 1_465 . . . ?
Zn1 N1 C10 C11 179.21(10) . . . . ?
Zn1 N1 C14 C13 -179.2(6) . . . . ?
Zn1 N1' C10' C11' 172.1(12) . . . . ?
Zn1 N1' C14' C13' -174.4(17) . . . . ?
Zn1 N11 C101 C111 -165.4(14) . . . . ?
Zn1 N11 C141 C131 168(2) . . . . ?
Zn2 O2 C7 O1 3.7(8) . . . . ?
Zn2 O2 C7 C1 -172.3(4) . . . . ?
Zn2 O6 C8 O5 109.7(8) 2_666 . . . ?
Zn2 O6 C8 C3 -70.9(7) 2_666 . . . ?
C1 C2 C3 C4 -0.8(8) . . . . ?
C1 C2 C3 C8 -179.8(5) . . . . ?
C2 C1 C6 C5 1.7(8) . . . . ?
C2 C1 C7 O1 -9.8(8) . . . . ?
C2 C1 C7 O2 166.4(5) . . . . ?
C2 C3 C4 C5 1.3(9) . . . . ?
C2 C3 C8 O5 163.9(7) . . . . ?
C2 C3 C8 O6 -15.5(9) . . . . ?
C3 C4 C5 C6 -0.3(8) . . . . ?
C3 C4 C5 C9 178.1(5) . . . . ?
C4 C3 C8 O5 -15.1(9) . . . . ?
C4 C3 C8 O6 165.4(6) . . . . ?
C4 C5 C6 C1 -1.2(8) . . . . ?
C4 C5 C9 O3 -174.5(6) . . . . ?
C4 C5 C9 O4 4.3(8) . . . . ?
C6 C1 C2 C3 -0.7(8) . . . . ?
C6 C1 C7 O1 172.1(5) . . . . ?
C6 C1 C7 O2 -11.6(8) . . . . ?
C6 C5 C9 O3 3.9(8) . . . . ?
C6 C5 C9 O4 -177.3(5) . . . . ?
C7 C1 C2 C3 -178.8(5) . . . . ?
C7 C1 C6 C5 179.7(5) . . . . ?
C8 C3 C4 C5 -179.6(5) . . . . ?
C9 C5 C6 C1 -179.5(5) . . . . ?
N1 C10 C11 C12 0.5(4) . . . . ?
C10 N1 C14 C13 0.0(10) . . . . ?
C10 C11 C12 C13 -0.9(8) . . . . ?
C10 C11 C12 C15 178.9(6) . . . . ?
C11 C12 C13 C14 0.9(12) . . . . ?
C11 C12 C15 C16 -0.8(14) . . . . ?
C12 C13 C14 N1 -0.5(13) . . . . ?
C12 C15 C16 C17 175.9(9) . . . . ?
C13 C12 C15 C16 179.0(9) . . . . ?
C14 N1 C10 C11 -0.1(4) . . . . ?
C15 C12 C13 C14 -178.9(8) . . . . ?
C15 C16 C17 C18 -177.6(9) . . . . ?
C15 C16 C17 C22 3.8(17) . . . . ?
C16 C17 C18 C19 -178.8(8) . . . . ?
C16 C17 C22 C21 178.1(9) . . . . ?
C17 C18 C19 C20 0.1(14) . . . . ?
C18 C17 C22 C21 -0.4(14) . . . . ?
C18 C19 C20 C21 0.3(14) . . . . ?
C18 C19 C20 C23 175.5(9) . . . . ?
C19 C20 C21 C22 -0.8(15) . . . . ?
C19 C20 C23 C24 176.5(13) . . . . ?
C20 C21 C22 C17 0.9(14) . . . . ?
C20 C23 C24 C25 -175.1(11) . . . . ?
C21 C20 C23 C24 -8(2) . . . . ?
C22 C17 C18 C19 -0.1(14) . . . . ?
C23 C20 C21 C22 -176.3(9) . . . . ?
C23 C24 C25 C26 1.6(16) . . . . ?
C23 C24 C25 C28 -177.1(10) . . . . ?
C24 C25 C26 C27 179.2(8) . . . . ?
C24 C25 C28 C29 179.9(8) . . . . ?
C25 C26 C27 N2 0.6(13) . . . . ?
C25 C28 C29 N2 1.3(12) . . . . ?
C26 C25 C28 C29 1.1(11) . . . . ?
C26 C27 N2 Zn2 -161.1(7) . . . 1_446 ?
C26 C27 N2 C29 1.7(12) . . . . ?
C28 C25 C26 C27 -2.0(12) . . . . ?
C28 C29 N2 Zn2 160.9(6) . . . 1_446 ?
C28 C29 N2 C27 -2.7(11) . . . . ?
N1' C10' C11' C12' 1(3) . . . . ?
C10' N1' C14' C13' 10(3) . . . . ?
C10' C11' C12' C13' 12(3) . . . . ?
C10' C11' C12' C15' -153.1(17) . . . . ?
C11' C12' C13' C14' -15(3) . . . . ?
C11' C12' C15' C16' -159.4(17) . . . . ?
C11' C12' C15' C24' 92(2) . . . 2_657 ?
C12' C13' C14' N1' 4(4) . . . . ?
C12' C15' C16' C17' 113.2(17) . . . . ?
C12' C15' C16' C23' -131.9(15) . . . 2_657 ?
C13' C12' C15' C16' 38(3) . . . . ?
C13' C12' C15' C24' -71(2) . . . 2_657 ?
C14' N1' C10' C11' -12(2) . . . . ?
C15' C12' C13' C14' 149(2) . . . . ?
C15' C16' C17' C18' -15(2) . . . . ?
C15' C16' C17' C22' 167.7(13) . . . . ?
C15' C24' C25' C26' -95.7(14) 2_657 . . . ?
C15' C24' C25' C28' 68.3(14) 2_657 . . . ?
C16' C17' C18' C19' 157.4(16) . . . . ?
C16' C17' C22' C21' -168.6(15) . . . . ?
C16' C23' C24' C15' 7.9(10) 2_657 . . 2_657 ?
C16' C23' C24' C25' -107.5(13) 2_657 . . . ?
C17' C18' C19' C20' 17(3) . . . . ?
C18' C17' C22' C21' 14(2) . . . . ?
C18' C19' C20' C21' 6(3) . . . . ?
C18' C19' C20' C23' -143(2) . . . . ?
C19' C20' C21' C22' -19(3) . . . . ?
C19' C20' C23' C16' 98(2) . . . 2_657 ?
C19' C20' C23' C24' -157.5(18) . . . . ?
C20' C21' C22' C17' 9(3) . . . . ?
C20' C23' C24' C15' -113.7(13) . . . 2_657 ?
C20' C23' C24' C25' 130.8(15) . . . . ?
C21' C20' C23' C16' -48(2) . . . 2_657 ?
C21' C20' C23' C24' 56(2) . . . . ?
C22' C17' C18' C19' -25(2) . . . . ?
C23' C16' C17' C18' -119.4(16) 2_657 . . . ?
C23' C16' C17' C22' 63.6(17) 2_657 . . . ?
C23' C20' C21' C22' 130.3(19) . . . . ?
C23' C24' C25' C26' 11.5(19) . . . . ?
C23' C24' C25' C28' 175.5(11) . . . . ?
C24' C15' C16' C17' -122.8(11) 2_657 . . . ?
C24' C15' C16' C23' -7.9(10) 2_657 . . 2_657 ?
C24' C25' C26' C27' 167.6(14) . . . . ?
C24' C25' C28' C29' -161.6(12) . . . . ?
C25' C26' C27' N2' -5(3) . . . . ?
C25' C28' C29' N2' -8(2) . . . . ?
C26' C25' C28' C29' 3(2) . . . . ?
C26' C27' N2' Zn2 -167.7(13) . . . 1_446 ?
C26' C27' N2' C29' 0(3) . . . . ?
C28' C25' C26' C27' 3(2) . . . . ?
C28' C29' N2' Zn2 173.9(11) . . . 1_446 ?
C28' C29' N2' C27' 6(2) . . . . ?
N11 C101 C111 C121 -6(3) . . . . ?
C101 N11 C141 C131 15(4) . . . . ?
C101 C111 C121 C131 23(3) . . . . ?
C101 C111 C121 C151 -148.8(19) . . . . ?
C111 C121 C131 C141 -23(4) . . . . ?
C111 C121 C151 C161 -24(3) . . . . ?
C111 C121 C151 C241 91(2) . . . 2_657 ?
C121 C131 C141 N11 4(4) . . . . ?
C121 C151 C161 C171 -114.9(15) . . . . ?
C121 C151 C161 C231 122.7(15) . . . 2_657 ?
C131 C121 C151 C161 164(2) . . . . ?
C131 C121 C151 C241 -81(3) . . . 2_657 ?
C141 N11 C101 C111 -13(3) . . . . ?
C151 C121 C131 C141 149(2) . . . . ?
C151 C161 C171 C181 170.2(8) . . . . ?
C151 C161 C171 C221 -53.4(17) . . . . ?
C151 C241 C251 C261 -95.8(17) 2_657 . . . ?
C151 C241 C251 C281 77.4(16) 2_657 . . . ?
C161 C171 C181 C191 149.8(6) . . . . ?
C161 C171 C221 C211 -132.1(14) . . . . ?
C161 C231 C241 C151 2.1(9) 2_657 . . 2_657 ?
C161 C231 C241 C251 116.6(14) 2_657 . . . ?
C171 C181 C191 C201 0.0(3) . . . . ?
C181 C171 C221 C211 0.1(6) . . . . ?
C181 C191 C201 C211 0.0(6) . . . . ?
C181 C191 C201 C231 -133.5(10) . . . . ?
C191 C201 C211 C221 0.0(8) . . . . ?
C191 C201 C231 C161 66.3(17) . . . 2_657 ?
C191 C201 C231 C241 -48.5(15) . . . . ?
C201 C211 C221 C171 -0.1(9) . . . . ?
C201 C231 C241 C151 131.9(10) . . . 2_657 ?
C201 C231 C241 C251 -113.7(15) . . . . ?
C211 C201 C231 C161 -69.0(12) . . . 2_657 ?
C211 C201 C231 C241 176.2(8) . . . . ?
C221 C171 C181 C191 0.0(3) . . . . ?
C231 C161 C171 C181 -94.0(10) 2_657 . . . ?
C231 C161 C171 C221 42(2) 2_657 . . . ?
C231 C201 C211 C221 141.4(8) . . . . ?
C231 C241 C251 C261 160.9(14) . . . . ?
C231 C241 C251 C281 -26(2) . . . . ?
C241 C151 C161 C171 120.3(10) 2_657 . . . ?
C241 C151 C161 C231 -2.1(9) 2_657 . . 2_657 ?
C241 C251 C261 C271 163.6(16) . . . . ?
C241 C251 C281 C291 -150.8(17) . . . . ?
C251 C261 C271 N21 -4(3) . . . . ?
C251 C281 C291 N21 -22(3) . . . . ?
C261 C251 C281 C291 23(3) . . . . ?
C261 C271 N21 Zn2 -163.8(17) . . . 1_446 ?
C261 C271 N21 C291 7(3) . . . . ?
C281 C251 C261 C271 -10(2) . . . . ?
C281 C291 N21 Zn2 174.6(15) . . . 1_446 ?
C281 C291 N21 C271 6(3) . . . . ?
O13W O3W O13W O3W -0.001(6) 2_585 . . 2_585 ?
